data_2203246
loop_
_publ_author_name
'Beghidja, Adel'
'Benboudiaf, Ali'
'Beghidja, Chahrazed'
'Welter, Richard'

_publ_section_title
;
 2-Chloro-3-chloromethylbenzo[<i>h</i>]quinoline
;
_journal_issue 2
_journal_name_full 'Acta Crystallographica Section E'
_journal_page_first o228
_journal_page_last o229
_journal_paper_doi 10.1107/S1600536804000650
_journal_volume 60
_journal_year 2004
_chemical_formula_iupac 'C14 H9 Cl2 N'
_chemical_formula_moiety 'C14 H9 Cl2 N'
_chemical_formula_sum 'C14 H9 Cl2 N'
_chemical_formula_weight 262.12
_chemical_name_systematic
;
2-Chloro-3-chloromethylbenzo[h]quinoline
;
_space_group_IT_number 2
_symmetry_cell_setting triclinic
_symmetry_space_group_name_Hall '-P 1'
_symmetry_space_group_name_H-M 'P -1'
_atom_sites_solution_hydrogens geom
_atom_sites_solution_primary direct
_atom_sites_solution_secondary difmap
_audit_creation_method SHELXL-97
_cell_angle_alpha 79.21(10)
_cell_angle_beta 76.19(10)
_cell_angle_gamma 85.84(10)
_cell_formula_units_Z 2
_cell_length_a 6.9211(10)
_cell_length_b 8.3176(10)
_cell_length_c 10.6480(10)
_cell_measurement_reflns_used 25
_cell_measurement_temperature 293(2)
_cell_measurement_theta_max 29.96
_cell_measurement_theta_min 2.49
_cell_volume 584.5(3)
_computing_cell_refinement 'CAD-4 Software'
_computing_data_collection 'CAD-4 Software (Enraf-Nonius, 1989)'
_computing_data_reduction 'XCAD4 (Harms & Wocadlo, 1995)'
_computing_molecular_graphics 'PLATON98 (Spek, 1998)'
_computing_publication_material SHELXL97
_computing_structure_refinement 'SHELXL97 (Sheldrick, 1997)'
_computing_structure_solution 'SIR92 (Altomare et al., 1993)'
_diffrn_ambient_temperature 293(2)
_diffrn_measured_fraction_theta_full 0.967
_diffrn_measured_fraction_theta_max 0.967
_diffrn_measurement_device_type 'Enraf-Nonius CAD-4'
_diffrn_measurement_method \q/2\q
_diffrn_radiation_monochromator graphite
_diffrn_radiation_source 'fine-focus sealed tube'
_diffrn_radiation_type MoK\a
_diffrn_radiation_wavelength 0.71073
_diffrn_reflns_av_R_equivalents 0.0849
_diffrn_reflns_av_sigmaI/netI 0.0536
_diffrn_reflns_limit_h_max 9
_diffrn_reflns_limit_h_min -9
_diffrn_reflns_limit_k_max 11
_diffrn_reflns_limit_k_min 0
_diffrn_reflns_limit_l_max 14
_diffrn_reflns_limit_l_min -14
_diffrn_reflns_number 3498
_diffrn_reflns_theta_full 29.96
_diffrn_reflns_theta_max 29.96
_diffrn_reflns_theta_min 2.49
_diffrn_standards_decay_% 2
_diffrn_standards_interval_time 120
_diffrn_standards_number 2
_exptl_absorpt_coefficient_mu 0.528
_exptl_absorpt_correction_type none
_exptl_crystal_colour brown
_exptl_crystal_density_diffrn 1.489
_exptl_crystal_density_method 'not measured'
_exptl_crystal_description needle
_exptl_crystal_F_000 268
_exptl_crystal_size_max 0.13
_exptl_crystal_size_mid 0.05
_exptl_crystal_size_min 0.04
_refine_diff_density_max 0.410
_refine_diff_density_min -0.351
_refine_ls_extinction_method none
_refine_ls_goodness_of_fit_ref 1.081
_refine_ls_hydrogen_treatment constr
_refine_ls_matrix_type full
_refine_ls_number_parameters 154
_refine_ls_number_reflns 3288
_refine_ls_number_restraints 0
_refine_ls_restrained_S_all 1.081
_refine_ls_R_factor_all 0.1213
_refine_ls_R_factor_gt 0.0601
_refine_ls_shift/su_max 0.000
_refine_ls_shift/su_mean 0.000
_refine_ls_structure_factor_coef Fsqd
_refine_ls_weighting_details 'calc w = 1/[\s^2^(Fo^2^)+(0.0861P)^2^+0.6126P] where P = (Fo^2^+2Fc^2^)/3'
_refine_ls_weighting_scheme calc
_refine_ls_wR_factor_gt 0.1585
_refine_ls_wR_factor_ref 0.2095
_reflns_number_gt 2022
_reflns_number_total 3288
_reflns_threshold_expression I>2\s(I)
_cod_data_source_file ww6143.cif
_cod_data_source_block I
_cod_database_code 2203246
_cod_database_fobs_code 2203246

loop_
_symmetry_equiv_pos_as_xyz
'x, y, z'
'-x, -y, -z'

loop_
_atom_site_label
_atom_site_fract_x
_atom_site_fract_y
_atom_site_fract_z
_atom_site_U_iso_or_equiv
_atom_site_adp_type
_atom_site_calc_flag
_atom_site_occupancy
_atom_site_type_symbol
Cl1 0.28019(15) 0.70060(15) 0.16077(9) 0.0591(3) Uani d 1 Cl
Cl2 0.82046(18) 0.68971(13) -0.00730(9) 0.0620(3) Uani d 1 Cl
N1 0.3487(4) 0.7533(3) 0.3781(2) 0.0354(6) Uani d 1 N
C12 0.3725(5) 0.8215(4) 0.5841(3) 0.0343(6) Uani d 1 C
C13 0.4594(4) 0.7496(4) 0.4678(3) 0.0323(6) Uani d 1 C
C1 0.4295(5) 0.6894(4) 0.2745(3) 0.0370(7) Uani d 1 C
C4 0.6520(5) 0.6802(4) 0.4515(3) 0.0371(7) Uani d 1 C
C2 0.6185(5) 0.6131(4) 0.2473(3) 0.0376(7) Uani d 1 C
C7 0.4866(5) 0.8197(4) 0.6778(3) 0.0412(7) Uani d 1 C
C3 0.7278(5) 0.6109(4) 0.3398(3) 0.0399(7) Uani d 1 C
H3 0.8547 0.5623 0.3275 0.048 Uiso calc 1 H
C11 0.1802(5) 0.8921(4) 0.6047(3) 0.0438(7) Uani d 1 C
H11 0.1041 0.8931 0.5434 0.053 Uiso calc 1 H
C6 0.6826(6) 0.7478(5) 0.6567(3) 0.0495(9) Uani d 1 C
H6 0.7574 0.7471 0.7187 0.059 Uiso calc 1 H
C8 0.4022(7) 0.8905(5) 0.7894(3) 0.0530(10) Uani d 1 C
H8 0.4751 0.8906 0.8523 0.064 Uiso calc 1 H
C14 0.7003(6) 0.5386(5) 0.1273(4) 0.0495(8) Uani d 1 C
H14A 0.5931 0.4917 0.1030 0.059 Uiso calc 1 H
H14B 0.7954 0.4512 0.1462 0.059 Uiso calc 1 H
C9 0.2150(7) 0.9588(5) 0.8064(4) 0.0578(11) Uani d 1 C
H9 0.1619 1.0053 0.8806 0.069 Uiso calc 1 H
C5 0.7623(5) 0.6809(5) 0.5490(4) 0.0488(8) Uani d 1 C
H5 0.8903 0.6347 0.5381 0.059 Uiso calc 1 H
C10 0.1032(6) 0.9600(5) 0.7149(4) 0.0558(10) Uani d 1 C
H10 -0.0246 1.0069 0.7279 0.067 Uiso calc 1 H

loop_
_atom_site_aniso_label
_atom_site_aniso_U_11
_atom_site_aniso_U_22
_atom_site_aniso_U_33
_atom_site_aniso_U_12
_atom_site_aniso_U_13
_atom_site_aniso_U_23
Cl1 0.0548(6) 0.0861(7) 0.0473(5) 0.0077(5) -0.0227(4) -0.0285(5)
Cl2 0.0784(7) 0.0620(6) 0.0361(4) -0.0011(5) 0.0046(4) -0.0083(4)
N1 0.0329(13) 0.0424(14) 0.0328(12) -0.0017(11) -0.0075(10) -0.0111(10)
C12 0.0390(16) 0.0332(15) 0.0293(13) -0.0074(12) -0.0052(11) -0.0034(11)
C13 0.0338(15) 0.0313(14) 0.0303(13) -0.0045(11) -0.0061(11) -0.0023(11)
C1 0.0388(16) 0.0423(17) 0.0321(14) -0.0033(13) -0.0102(12) -0.0083(12)
C4 0.0337(15) 0.0410(16) 0.0358(15) -0.0024(12) -0.0089(12) -0.0033(12)
C2 0.0399(17) 0.0365(16) 0.0334(14) -0.0014(13) -0.0009(12) -0.0079(12)
C7 0.0520(19) 0.0392(17) 0.0324(14) -0.0157(14) -0.0091(13) -0.0017(12)
C3 0.0308(15) 0.0426(17) 0.0415(16) -0.0001(13) -0.0017(12) -0.0043(13)
C11 0.0458(18) 0.0443(18) 0.0413(17) 0.0007(15) -0.0060(14) -0.0134(14)
C6 0.051(2) 0.062(2) 0.0403(17) -0.0094(17) -0.0220(15) -0.0022(16)
C8 0.079(3) 0.051(2) 0.0326(16) -0.021(2) -0.0116(17) -0.0111(14)
C14 0.054(2) 0.0494(19) 0.0405(17) 0.0014(16) 0.0022(15) -0.0137(15)
C9 0.083(3) 0.048(2) 0.0387(17) -0.016(2) 0.0058(18) -0.0191(15)
C5 0.0378(17) 0.061(2) 0.0482(19) -0.0014(16) -0.0160(15) -0.0022(16)
C10 0.057(2) 0.051(2) 0.055(2) 0.0011(18) 0.0054(18) -0.0193(17)

loop_
_atom_type_symbol
_atom_type_description
_atom_type_scat_dispersion_real
_atom_type_scat_dispersion_imag
_atom_type_scat_source
C C 0.0033 0.0016 'International Tables Vol C Tables 4.2.6.8 and 6.1.1.4'
H H 0.0000 0.0000 'International Tables Vol C Tables 4.2.6.8 and 6.1.1.4'
Cl Cl 0.1484 0.1585 'International Tables Vol C Tables 4.2.6.8 and 6.1.1.4'
N N 0.0061 0.0033 'International Tables Vol C Tables 4.2.6.8 and 6.1.1.4'

loop_
_geom_angle_atom_site_label_1
_geom_angle_atom_site_label_2
_geom_angle_atom_site_label_3
_geom_angle
_geom_angle_publ_flag
C1 N1 C13 117.1(3) yes
C11 C12 C7 119.5(3) no
C11 C12 C13 121.9(3) no
C7 C12 C13 118.7(3) no
N1 C13 C4 122.2(3) yes
N1 C13 C12 118.0(3) yes
C4 C13 C12 119.8(3) no
N1 C1 C2 126.6(3) yes
N1 C1 Cl1 115.0(2) yes
C2 C1 Cl1 118.4(2) yes
C3 C4 C13 117.8(3) no
C3 C4 C5 122.5(3) no
C13 C4 C5 119.7(3) no
C3 C2 C1 115.1(3) no
C3 C2 C14 121.0(3) no
C1 C2 C14 123.8(3) no
C8 C7 C12 118.3(4) no
C8 C7 C6 122.2(3) no
C12 C7 C6 119.5(3) no
C2 C3 C4 121.1(3) no
C10 C11 C12 120.4(3) no
C5 C6 C7 121.6(3) no
C9 C8 C7 120.8(3) no
C2 C14 Cl2 110.8(3) no
C8 C9 C10 120.9(3) no
C6 C5 C4 120.7(3) no
C11 C10 C9 120.1(4) no
C2 C3 H3 119.3 no
C4 C3 H3 119.3 no
C10 C11 H11 119.7 no
C12 C11 H11 119.7 no
C5 C6 H6 119.2 no
C7 C6 H6 119.2 no
C9 C8 H8 119.6 no
C7 C8 H8 119.6 no
C2 C14 H14A 109.6 no
Cl2 C14 H14A 109.6 no
C2 C14 H14B 109.6 no
Cl2 C14 H14B 109.6 no
H14A C14 H14B 108.1 no
C8 C9 H9 119.4 no
C10 C9 H9 119.4 no
C6 C5 H5 119.6 no
C4 C5 H5 119.6 no
C11 C10 H10 120.1 no
C9 C10 H10 120.1 no

loop_
_geom_bond_atom_site_label_1
_geom_bond_atom_site_label_2
_geom_bond_distance
_geom_bond_publ_flag
Cl1 C1 1.756(3) yes
Cl2 C14 1.799(4) yes
N1 C1 1.302(4) yes
N1 C13 1.354(4) yes
C12 C11 1.400(5) no
C12 C7 1.410(4) no
C12 C13 1.457(4) no
C13 C4 1.398(4) no
C1 C2 1.402(5) no
C4 C3 1.392(4) no
C4 C5 1.428(5) no
C2 C3 1.375(5) no
C2 C14 1.496(4) no
C7 C8 1.407(5) no
C7 C6 1.427(6) no
C11 C10 1.373(5) no
C6 C5 1.350(5) no
C8 C9 1.361(7) no
C9 C10 1.379(6) no
C3 H3 0.9300 no
C11 H11 0.9300 no
C6 H6 0.9300 no
C8 H8 0.9300 no
C14 H14A 0.9700 no
C14 H14B 0.9700 no
C9 H9 0.9300 no
C5 H5 0.9300 no
C10 H10 0.9300 no

loop_
_geom_torsion_atom_site_label_1
_geom_torsion_atom_site_label_2
_geom_torsion_atom_site_label_3
_geom_torsion_atom_site_label_4
_geom_torsion
C1 N1 C13 C4 -0.3(4)
C1 N1 C13 C12 179.5(3)
C11 C12 C13 N1 0.3(4)
C7 C12 C13 N1 -179.5(3)
C11 C12 C13 C4 -179.9(3)
C7 C12 C13 C4 0.3(4)
C13 N1 C1 C2 1.8(5)
C13 N1 C1 Cl1 -179.1(2)
N1 C13 C4 C3 -1.1(5)
C12 C13 C4 C3 179.1(3)
N1 C13 C4 C5 179.6(3)
C12 C13 C4 C5 -0.2(5)
N1 C1 C2 C3 -1.7(5)
Cl1 C1 C2 C3 179.2(2)
N1 C1 C2 C14 178.5(3)
Cl1 C1 C2 C14 -0.7(5)
C11 C12 C7 C8 -0.3(5)
C13 C12 C7 C8 179.5(3)
C11 C12 C7 C6 -180.0(3)
C13 C12 C7 C6 -0.1(4)
C1 C2 C3 C4 0.2(5)
C14 C2 C3 C4 180.0(3)
C13 C4 C3 C2 1.1(5)
C5 C4 C3 C2 -179.6(3)
C7 C12 C11 C10 0.4(5)
C13 C12 C11 C10 -179.5(3)
C8 C7 C6 C5 -179.7(4)
C12 C7 C6 C5 -0.1(5)
C12 C7 C8 C9 0.1(5)
C6 C7 C8 C9 179.7(3)
C3 C2 C14 Cl2 -93.2(4)
C1 C2 C14 Cl2 86.6(4)
C7 C8 C9 C10 0.2(6)
C7 C6 C5 C4 0.2(6)
C3 C4 C5 C6 -179.3(3)
C13 C4 C5 C6 0.0(5)
C12 C11 C10 C9 -0.1(6)
C8 C9 C10 C11 -0.1(6)

loop_
_cod_related_entry_id
_cod_related_entry_database
_cod_related_entry_code
1 ChemSpider 21131085
